data_1575190
loop_
_publ_author_name
'Huang, Zhi'
'Wei, Jianwei'
'Wang, Xiang-Yu'
'Xu, Shaojie'
'Huang, Ling'
'Zeng, Le'

_publ_section_title
;
 Wavelength-dependent tri-state photoswitching in crystals <i>via</i>
 synergistic dimer confinement and charge-transfer stacking.
;
_journal_issue 21
_journal_name_full 'Materials horizons'
_journal_page_first 9079
_journal_page_last 9086
_journal_paper_doi 10.1039/d5mh01024a
_journal_volume 12
_journal_year 2025
_chemical_formula_moiety 'C75 H61.674 Ca4 N9 O29.481, C14 H10'
_chemical_formula_sum 'C89 H71.67 Ca4 N9 O29.48'
_chemical_formula_weight 1899.24
_chemical_name_common Ca-NDI@An
_space_group_crystal_system monoclinic
_space_group_IT_number 15
_space_group_name_Hall '-C 2yc'
_space_group_name_H-M_alt 'C 1 2/c 1'
_atom_sites_solution_hydrogens mixed
_audit_creation_date 2025-01-06
_audit_creation_method
;
Olex2 1.5
(compiled 2024.02.16 svn.r378c4104 for OlexSys, GUI svn.r6928)
;
_audit_update_record
;
2025-01-22 deposited with the CCDC.	2025-07-21 downloaded from the CCDC.
;
_cell_angle_alpha 90
_cell_angle_beta 125.5490(10)
_cell_angle_gamma 90
_cell_formula_units_Z 4
_cell_length_a 41.8161(5)
_cell_length_b 10.36690(10)
_cell_length_c 24.5777(3)
_cell_measurement_reflns_used 24392
_cell_measurement_temperature 293(2)
_cell_measurement_theta_max 76.0330
_cell_measurement_theta_min 2.5980
_cell_volume 8668.7(2)
_computing_molecular_graphics 'Olex2 1.5 (Dolomanov et al., 2009)'
_computing_publication_material 'Olex2 1.5 (Dolomanov et al., 2009)'
_computing_structure_refinement 'SHELXL 2018/3 (Sheldrick, 2015)'
_computing_structure_solution 'SHELXT 2018/2 (Sheldrick, 2018)'
_diffrn_ambient_temperature 293(2)
_diffrn_measured_fraction_theta_full 0.992
_diffrn_measured_fraction_theta_max 0.992
_diffrn_measurement_device_type 'multiwire proportional'
_diffrn_measurement_method 'phi and omega scans'
_diffrn_radiation_monochromator graphite
_diffrn_radiation_type CuK\a
_diffrn_radiation_wavelength 1.54178
_diffrn_reflns_av_R_equivalents 0.0333
_diffrn_reflns_av_unetI/netI 0.0406
_diffrn_reflns_Laue_measured_fraction_full 0.992
_diffrn_reflns_Laue_measured_fraction_max 0.992
_diffrn_reflns_limit_h_max 49
_diffrn_reflns_limit_h_min -49
_diffrn_reflns_limit_k_max 12
_diffrn_reflns_limit_k_min -6
_diffrn_reflns_limit_l_max 29
_diffrn_reflns_limit_l_min -28
_diffrn_reflns_number 27344
_diffrn_reflns_point_group_measured_fraction_full 0.992
_diffrn_reflns_point_group_measured_fraction_max 0.992
_diffrn_reflns_theta_full 66.592
_diffrn_reflns_theta_max 66.592
_diffrn_reflns_theta_min 2.209
_exptl_absorpt_coefficient_mu 2.942
_exptl_absorpt_correction_T_max 1.00000
_exptl_absorpt_correction_T_min 0.48996
_exptl_absorpt_correction_type none
_exptl_crystal_colour orange-red
_exptl_crystal_density_diffrn 1.455
_exptl_crystal_description rod
_exptl_crystal_F_000 3938
_exptl_crystal_size_max 0.2
_exptl_crystal_size_mid 0.09
_exptl_crystal_size_min 0.05
_refine_diff_density_max 0.731
_refine_diff_density_min -0.904
_refine_diff_density_rms 0.095
_refine_ls_extinction_method none
_refine_ls_goodness_of_fit_ref 1.045
_refine_ls_hydrogen_treatment constr
_refine_ls_matrix_type full
_refine_ls_number_parameters 834
_refine_ls_number_reflns 7599
_refine_ls_number_restraints 2302
_refine_ls_restrained_S_all 1.046
_refine_ls_R_factor_all 0.0844
_refine_ls_R_factor_gt 0.0787
_refine_ls_shift/su_max 0.001
_refine_ls_shift/su_mean 0.000
_refine_ls_structure_factor_coef Fsqd
_refine_ls_weighting_details 'w=1/[\s^2^(Fo^2^)+(0.1501P)^2^+23.3884P] where P=(Fo^2^+2Fc^2^)/3'
_refine_ls_weighting_scheme calc
_refine_ls_wR_factor_gt 0.2293
_refine_ls_wR_factor_ref 0.2374
_reflns_Friedel_coverage 0.000
_reflns_number_gt 6789
_reflns_number_total 7599
_reflns_threshold_expression 'I > 2\s(I)'
_cod_data_source_file d5mh01024a2.cif
_cod_data_source_block 1
_cod_depositor_comments 'Adding full bibliography for 1575190--1575191.cif.'
_cod_original_cell_volume 8668.71(19)
_cod_database_code 1575190
_shelx_shelxl_version_number 2018/3
_shelx_space_group_comment
;
The symmetry employed for this shelxl refinement is uniquely defined
by the following loop, which should always be used as a source of
symmetry information in preference to the above space-group names.
They are only intended as comments.
;
_olex2_refinement_description
;
1. Twinned data refinement
 Scales: 0.9982(4)
 0.0018(4)
2. Fixed Uiso
 At 1.2 times of:
  All C(H) groups
 At 1.5 times of:
  All C(H,H,H) groups, All O(H,H) groups
3. Restrained distances
 N37-C36 = N37-C38 = N37-C39
 1.47 with sigma of 0.02
 C7G-C1G = C14G-C8G = C7G-C9G = C14G-C2G
 1.39 with sigma of 0.02
 N5-C17 \\sim N5-C16 \\sim N5-C1A
 with sigma of 0.02
 C16-C17 \\sim C17-C1A \\sim C1A-C16
 with sigma of 0.02
 N4-C18 \\sim N4-C20 \\sim N4-C19
 with sigma of 0.02
 C18-C19 \\sim C18-C20 \\sim C19-C20
 with sigma of 0.02
 N6-C35 \\sim N6-C44 \\sim N6-C37
 with sigma of 0.02
 C36-C38 \\sim C36-C39 \\sim C38-C39
 with sigma of 0.02
4. Restrained planarity
 O12, C17, N5, C1A, C16
 with sigma of 0.1
 N6, C35, O10, C37, C44
 with sigma of 0.1
 O10, N4, C18, C19, C20
 with sigma of 0.05
 C39, O35, C36, N37, C38
 with sigma of 0.1
 N4, C20, C19, C18, O10
 with sigma of 0.1
 C14G, C13G, C12G, C11G, C10G, C9G, C8G, C7G, C6G, C5G, C4G, C3G, C2G, C1G
 with sigma of 0.1
5. Uiso/Uaniso restraints and constraints
C23 \\sim C11 \\sim C24 \\sim C4 \\sim C3 \\sim C2 \\sim C7 \\sim C27 \\sim C1
\\sim C22 \\sim C31 \\sim C12 \\sim C8 \\sim C5 \\sim C32 \\sim C21 \\sim C10
\\sim C6 \\sim C29 \\sim C33 \\sim C14 \\sim C28 \\sim C26 \\sim C25 \\sim C30
\\sim C9 \\sim C34 \\sim C13 \\sim C41 \\sim C42 \\sim C43 \\sim C15 \\sim C40
\\sim C39 \\sim C36 \\sim C38 \\sim C18 \\sim C19 \\sim C20 \\sim C14G \\sim
C13G \\sim C12G \\sim C11G \\sim C10G \\sim C9G \\sim C8G \\sim C7G \\sim C6G
\\sim C5G \\sim C4G \\sim C3G \\sim C2G \\sim C1G \\sim C16 \\sim C17 \\sim C1A
\\sim C35 \\sim C37 \\sim C44 \\sim C1B \\sim C1C \\sim C1D \\sim N1 \\sim N2
\\sim N3 \\sim N37 \\sim N4 \\sim N5 \\sim N6 \\sim N7 \\sim O13 \\sim O9 \\sim
O7 \\sim O1 \\sim O2 \\sim O5 \\sim O8 \\sim O14 \\sim O4 \\sim O6 \\sim O15
\\sim O18 \\sim O20 \\sim O3 \\sim O90 \\sim O30 \\sim O35 \\sim O10 \\sim O12
\\sim O16 \\sim O11: within 3A with sigma of 0.02 and sigma for terminal atoms
of 0.04 within 3A
Uanis(O13) \\sim Ueq, Uanis(O9) \\sim Ueq, Uanis(O7) \\sim Ueq, Uanis(O1) \\sim
Ueq, Uanis(O2) \\sim Ueq, Uanis(O5) \\sim Ueq, Uanis(O8) \\sim Ueq, Uanis(O14)
\\sim Ueq, Uanis(O4) \\sim Ueq, Uanis(O6) \\sim Ueq, Uanis(O15) \\sim Ueq,
Uanis(O18) \\sim Ueq, Uanis(O20) \\sim Ueq, Uanis(O3) \\sim Ueq, Uanis(O90)
\\sim Ueq, Uanis(O30) \\sim Ueq, Uanis(O35) \\sim Ueq, Uanis(O10) \\sim Ueq,
Uanis(O12) \\sim Ueq, Uanis(O16) \\sim Ueq, Uanis(O11) \\sim Ueq: with sigma of
0.01 and sigma for terminal atoms of 0.02
Uanis(O35) \\sim Ueq, Uanis(C36) \\sim Ueq, Uanis(N37) \\sim Ueq, Uanis(C39)
\\sim Ueq, Uanis(C38) \\sim Ueq, Uanis(O10) \\sim Ueq, Uanis(C18) \\sim Ueq,
Uanis(N4) \\sim Ueq, Uanis(C19) \\sim Ueq, Uanis(C20) \\sim Ueq, Uanis(O15)
\\sim Ueq, Uanis(C43) \\sim Ueq, Uanis(N3) \\sim Ueq, Uanis(C42) \\sim Ueq,
Uanis(C41) \\sim Ueq: with sigma of 0.01 and sigma for terminal atoms of 0.02
Uanis(C14G) \\sim Ueq, Uanis(C13G) \\sim Ueq, Uanis(C12G) \\sim Ueq,
Uanis(C11G) \\sim Ueq, Uanis(C10G) \\sim Ueq, Uanis(C9G) \\sim Ueq, Uanis(C8G)
\\sim Ueq, Uanis(C7G) \\sim Ueq, Uanis(C6G) \\sim Ueq, Uanis(C5G) \\sim Ueq,
Uanis(C4G) \\sim Ueq, Uanis(C3G) \\sim Ueq, Uanis(C2G) \\sim Ueq, Uanis(C1G)
\\sim Ueq: with sigma of 0.01 and sigma for terminal atoms of 0.02
6. Others
 Sof(O90)=1-FVAR(1)
 Sof(O20)=FVAR(1)
 Sof(N6)=Sof(C35)=Sof(H35)=Sof(C37)=Sof(H37A)=Sof(H37B)=Sof(H37C)=Sof(C44)=
 Sof(H44A)=Sof(H44B)=Sof(H44C)=1-FVAR(2)
 Sof(N4)=Sof(C18)=Sof(H18)=Sof(C19)=Sof(H19A)=Sof(H19B)=Sof(H19C)=Sof(C20)=
 Sof(H20A)=Sof(H20B)=Sof(H20C)=FVAR(2)
 Sof(O30)=1-FVAR(3)
 Sof(O3)=FVAR(3)
 Sof(O4)=Sof(O11)=Sof(H11A)=Sof(H11B)=1-FVAR(4)
 Sof(O14)=FVAR(4)
 Sof(H16A)=Sof(H16B)=Sof(H16C)=Sof(H17)=1-FVAR(5)
 Sof(O12)=Sof(C16)=Sof(C17)=Sof(N5)=Sof(C1A)=Sof(H1AA)=Sof(H1AB)=Sof(H1AC)=0.5*
 (1-FVAR(6))
 Sof(C39)=Sof(O35)=Sof(C36)=Sof(N37)=Sof(C38)=0.5*FVAR(6)
 Sof(H39A)=Sof(H39B)=Sof(H39C)=Sof(H36)=Sof(H38A)=Sof(H38B)=Sof(H38C)=FVAR(5)
 Sof(O16)=Sof(N7)=Sof(C1B)=Sof(H1BA)=Sof(H1BB)=Sof(H1BC)=Sof(C1C)=Sof(H1CA)=
 Sof(H1CB)=Sof(H1CC)=Sof(C1D)=Sof(H1D)=1-FVAR(6)
 Sof(O15)=Sof(N3)=Sof(C41)=Sof(H41A)=Sof(H41B)=Sof(H41C)=Sof(C42)=Sof(H42A)=
 Sof(H42B)=Sof(H42C)=Sof(C43)=Sof(H43)=FVAR(6)
 Fixed Sof: C14G(0.5) H14G(0.5) C13G(0.5) H13G(0.5) C12G(0.5) H12G(0.5)
 C11G(0.5) H11G(0.5) C10G(0.5) H10G(0.5) C9G(0.5) C8G(0.5) C7G(0.5) H7G(0.5)
 C6G(0.5) H6G(0.5) C5G(0.5) H5G(0.5) C4G(0.5) H4G(0.5) C3G(0.5) H3G(0.5)
 C2G(0.5) C1G(0.5)
7.a Rotating group:
 O11(H11A,H11B)
7.b Aromatic/amide H refined with riding coordinates:
 C11(H11), C1(H1), C31(H31), C5(H5), C21(H21), C29(H29), C33(H33), C25(H25),
 C9(H9), C13(H13), C43(H43), C36(H36), C18(H18), C14G(H14G), C13G(H13G),
 C12G(H12G), C11G(H11G), C10G(H10G), C7G(H7G), C6G(H6G), C5G(H5G), C4G(H4G),
 C3G(H3G), C17(H17), C35(H35), C1D(H1D)
7.c Fitted hexagon refined as free rotating group:
 C13G(C12G,C11G,C10G,C9G,C8G), C6G(C5G,C4G,C3G,C2G,C1G)
7.d Idealised Me refined as rotating group:
 C41(H41A,H41B,H41C), C42(H42A,H42B,H42C), C39(H39A,H39B,H39C), C38(H38A,H38B,
 H38C), C19(H19A,H19B,H19C), C20(H20A,H20B,H20C), C16(H16A,H16B,H16C), C1A(H1AA,
 H1AB,H1AC), C37(H37A,H37B,H37C), C44(H44A,H44B,H44C), C1B(H1BA,H1BB,H1BC),
 C1C(H1CA,H1CB,H1CC)
;
_smtbx_masks_void_probe_radius 1.2
_smtbx_masks_void_truncation_radius 1.2
_olex2_submission_special_instructions 'No special instructions were received'

loop_
_space_group_symop_operation_xyz
'x, y, z'
'-x, y, -z+1/2'
'x+1/2, y+1/2, z'
'-x+1/2, y+1/2, -z+1/2'
'-x, -y, -z'
'x, -y, z-1/2'
'-x+1/2, -y+1/2, -z'
'x+1/2, -y+1/2, z-1/2'

loop_
_atom_site_label
_atom_site_type_symbol
_atom_site_fract_x
_atom_site_fract_y
_atom_site_fract_z
_atom_site_U_iso_or_equiv
_atom_site_adp_type
_atom_site_occupancy
_atom_site_site_symmetry_order
_atom_site_calc_flag
_atom_site_refinement_flags_posn
_atom_site_refinement_flags_adp
_atom_site_refinement_flags_occupancy
_atom_site_disorder_assembly
_atom_site_disorder_group
Ca1 Ca 0.28351(2) 0.03672(6) 0.21806(4) 0.0381(2) Uani 1 1 d . . . . .
Ca2 Ca 0.29352(2) 0.27987(6) 0.34320(3) 0.0478(3) Uani 1 1 d . . . . .
O13 O 0.28547(7) 0.2755(2) 0.24145(15) 0.0436(6) Uani 1 1 d . U . . .
O9 O 0.28298(7) 0.5220(2) 0.33302(10) 0.0362(5) Uani 1 1 d . U . . .
O7 O 0.27299(9) -0.2175(2) 0.21277(17) 0.0521(7) Uani 1 1 d . U . . .
N1 N 0.41397(9) 0.7869(3) 0.58601(14) 0.0486(8) Uani 1 1 d . U . . .
C23 C 0.48182(13) -0.4567(3) 0.2464(3) 0.0549(11) Uani 1 1 d . U . . .
N2 N 0.41103(12) -0.4613(3) 0.2344(2) 0.0619(10) Uani 1 1 d . U . . .
O1 O 0.37632(8) 0.7953(3) 0.62478(14) 0.0638(9) Uani 1 1 d . U . . .
C11 C 0.31392(9) 0.7755(3) 0.38564(16) 0.0348(7) Uani 1 1 d . U . . .
H11 H 0.292373 0.773156 0.341061 0.042 Uiso 1 1 calc R U . . .
C24 C 0.48321(15) -0.4571(4) 0.3049(3) 0.0657(12) Uani 1 1 d . U . . .
C4 C 0.48624(11) 0.7932(3) 0.66357(17) 0.0494(10) Uani 1 1 d . U . . .
C3 C 0.48250(11) 0.7930(3) 0.71685(16) 0.0433(9) Uani 1 1 d . U . . .
C2 C 0.44570(10) 0.7948(3) 0.70660(17) 0.0451(9) Uani 1 1 d . U . . .
C7 C 0.40870(11) 0.7930(3) 0.63703(17) 0.0479(10) Uani 1 1 d . U . . .
O2 O 0.45116(11) 0.7815(5) 0.54659(16) 0.0967(14) Uani 1 1 d . U . . .
C27 C 0.40810(15) -0.4565(4) 0.1751(3) 0.0619(12) Uani 1 1 d . U . . .
C1 C 0.44319(12) 0.7994(4) 0.75968(19) 0.0558(11) Uani 1 1 d . U . . .
H1 H 0.418784 0.804338 0.752461 0.067 Uiso 1 1 calc R U . . .
C22 C 0.44637(14) -0.4550(3) 0.1830(3) 0.0601(12) Uani 1 1 d . U . . .
C31 C 0.30680(11) -0.4688(3) 0.2246(2) 0.0463(9) Uani 1 1 d . U . . .
H31 H 0.284232 -0.470538 0.223641 0.056 Uiso 1 1 calc R U . . .
O5 O 0.37634(11) -0.4548(4) 0.1213(2) 0.0805(11) Uani 1 1 d . U . . .
C12 C 0.32935(10) 0.6617(3) 0.42173(16) 0.0420(8) Uani 1 1 d . U . . .
C8 C 0.37878(11) 0.7830(3) 0.51756(17) 0.0470(9) Uani 1 1 d . U . . .
C5 C 0.52224(13) 0.7967(4) 0.67484(19) 0.0588(11) Uani 1 1 d . U . . .
H5 H 0.523941 0.797340 0.638755 0.071 Uiso 1 1 calc R U . . .
C32 C 0.32446(13) -0.5837(4) 0.2251(3) 0.0564(10) Uani 1 1 d . U . . .
C21 C 0.44591(15) -0.4517(5) 0.1267(3) 0.0713(14) Uani 1 1 d . U . . .
H21 H 0.422214 -0.447650 0.084434 0.086 Uiso 1 1 calc R U . . .
C10 C 0.33081(10) 0.8931(3) 0.41642(16) 0.0396(8) Uani 1 1 d . U . . .
C6 C 0.44969(13) 0.7872(4) 0.59385(19) 0.0605(12) Uani 1 1 d . U . . .
C29 C 0.35776(13) -0.3514(4) 0.2291(3) 0.0587(11) Uani 1 1 d . U . . .
H29 H 0.369438 -0.273218 0.231444 0.070 Uiso 1 1 calc R U . . .
C33 C 0.35784(14) -0.5803(4) 0.2261(3) 0.0662(12) Uani 1 1 d . U . . .
H33 H 0.368994 -0.656747 0.224772 0.079 Uiso 1 1 calc R U . . .
C14 C 0.31330(11) 0.5308(3) 0.39177(19) 0.0496(10) Uani 1 1 d . U . . .
C28 C 0.37445(14) -0.4647(4) 0.2290(3) 0.0597(11) Uani 1 1 d . U . . .
C26 C 0.44528(17) -0.4610(5) 0.2979(3) 0.0751(14) Uani 1 1 d . U . . .
C25 C 0.51811(17) -0.4546(5) 0.3663(3) 0.0772(15) Uani 1 1 d . U . . .
H25 H 0.518277 -0.454796 0.404266 0.093 Uiso 1 1 calc R U . . .
C30 C 0.32332(12) -0.3527(3) 0.2256(2) 0.0524(10) Uani 1 1 d . U . . .
C9 C 0.36352(11) 0.8954(3) 0.48264(17) 0.0487(9) Uani 1 1 d . U . . .
H9 H 0.375051 0.973788 0.503252 0.058 Uiso 1 1 calc R U . . .
C34 C 0.30589(13) -0.2239(4) 0.2236(3) 0.0560(11) Uani 1 1 d . U . . .
C13 C 0.36155(11) 0.6658(4) 0.48844(18) 0.0517(10) Uani 1 1 d . U . . .
H13 H 0.371407 0.590123 0.513251 0.062 Uiso 1 1 calc R U . . .
O8 O 0.32535(11) -0.1259(3) 0.2324(3) 0.0872(12) Uani 1 1 d . U . . .
O14 O 0.32759(15) 0.1882(4) 0.2247(3) 0.0729(15) Uani 0.760(8) 1 d . U P A 1
O4 O 0.2991(5) 0.2096(14) 0.1738(9) 0.068(3) Uani 0.240(8) 1 d . U P A 2
O6 O 0.44438(13) -0.4662(6) 0.3455(3) 0.1186(19) Uani 1 1 d . U . . .
O15 O 0.2597(4) 0.0984(17) 0.1090(7) 0.082(3) Uani 0.415(18) 1 d . U P A 1
N3 N 0.2558(6) 0.122(2) 0.0132(10) 0.093(4) Uani 0.415(18) 1 d . U P A 1
C41 C 0.2140(8) 0.120(3) -0.0283(15) 0.122(6) Uani 0.415(18) 1 d . U P A 1
H41A H 0.204145 0.205834 -0.042509 0.183 Uiso 0.415(18) 1 calc R U P A 1
H41B H 0.204733 0.084942 -0.003619 0.183 Uiso 0.415(18) 1 calc R U P A 1
H41C H 0.204937 0.066750 -0.066738 0.183 Uiso 0.415(18) 1 calc R U P A 1
C42 C 0.2758(10) 0.148(3) -0.0164(17) 0.112(7) Uani 0.415(18) 1 d . U P A 1
H42A H 0.261220 0.112493 -0.060778 0.168 Uiso 0.415(18) 1 calc R U P A 1
H42B H 0.301476 0.109310 0.010048 0.168 Uiso 0.415(18) 1 calc R U P A 1
H42C H 0.278412 0.239486 -0.018617 0.168 Uiso 0.415(18) 1 calc R U P A 1
C43 C 0.2749(7) 0.118(2) 0.0798(12) 0.093(4) Uani 0.415(18) 1 d . U P A 1
H43 H 0.301930 0.132109 0.105882 0.112 Uiso 0.415(18) 1 calc R U P A 1
O18 O 0.29293(7) 1.0312(2) 0.32068(11) 0.0437(6) Uani 1 1 d . U . . .
C15 C 0.31481(12) 1.0206(3) 0.38185(18) 0.0499(10) Uani 1 1 d . U . . .
C40 C 0.30965(16) 0.2864(4) 0.2269(3) 0.0678(13) Uani 1 1 d . U . . .
O20 O 0.3149(3) 1.1132(4) 0.4183(2) 0.062(2) Uani 0.633(15) 1 d . U P B 1
O3 O 0.3260(5) 0.4351(8) 0.4314(4) 0.055(3) Uani 0.53(4) 1 d . U P C 1
O90 O 0.3379(3) 1.1184(7) 0.4133(4) 0.056(3) Uani 0.367(15) 1 d . U P B 2
O30 O 0.3373(4) 0.4352(10) 0.4163(9) 0.065(4) Uani 0.47(4) 1 d . U P C 2
C39 C 0.2288(8) 0.224(3) 0.5118(15) 0.139(9) Uani 0.285(6) 1 d D U P C -1
H39A H 0.229120 0.305337 0.531093 0.208 Uiso 0.571(12) 1 calc R U P C -1
H39B H 0.234387 0.155805 0.542397 0.208 Uiso 0.571(12) 1 calc R U P C -1
H39C H 0.203421 0.211113 0.470696 0.208 Uiso 0.571(12) 1 calc R U P C -1
O35 O 0.2744(5) 0.2260(16) 0.4235(7) 0.086(3) Uani 0.285(6) 1 d . U P C -1
C36 C 0.2472(8) 0.229(2) 0.4318(10) 0.104(5) Uani 0.285(6) 1 d D U P C -1
H36 H 0.220895 0.233994 0.395537 0.125 Uiso 0.571(12) 1 calc R U P C -1
N37 N 0.2583(6) 0.226(2) 0.4988(10) 0.108(5) Uani 0.285(6) 1 d D U P C -1
C38 C 0.2996(6) 0.209(3) 0.5543(12) 0.132(8) Uani 0.285(6) 1 d D U P C -1
H38A H 0.302707 0.130141 0.577290 0.198 Uiso 0.571(12) 1 calc R U P C -1
H38B H 0.307985 0.280276 0.584696 0.198 Uiso 0.571(12) 1 calc R U P C -1
H38C H 0.315289 0.205822 0.537333 0.198 Uiso 0.571(12) 1 calc R U P C -1
O10 O 0.35936(17) 0.2834(7) 0.3692(4) 0.153(2) Uani 1 1 d . U . . .
N4 N 0.4239(4) 0.3536(15) 0.4312(6) 0.157(5) Uani 0.564(9) 1 d D U P D 1
C18 C 0.3978(5) 0.2541(19) 0.3996(7) 0.163(5) Uani 0.564(9) 1 d D U P D 1
H18 H 0.405993 0.170960 0.399057 0.195 Uiso 0.564(9) 1 calc R U P D 1
C19 C 0.4131(4) 0.4791(15) 0.4351(7) 0.113(4) Uani 0.564(9) 1 d D U P D 1
H19A H 0.389321 0.502332 0.392926 0.169 Uiso 0.564(9) 1 calc R U P D 1
H19B H 0.433667 0.537926 0.445434 0.169 Uiso 0.564(9) 1 calc R U P D 1
H19C H 0.408870 0.483187 0.469455 0.169 Uiso 0.564(9) 1 calc R U P D 1
C20 C 0.4646(4) 0.3269(17) 0.4610(8) 0.130(5) Uani 0.564(9) 1 d D U P D 1
H20A H 0.479368 0.336633 0.508621 0.195 Uiso 0.564(9) 1 calc R U P D 1
H20B H 0.474351 0.386006 0.443771 0.195 Uiso 0.564(9) 1 calc R U P D 1
H20C H 0.467302 0.240141 0.450501 0.195 Uiso 0.564(9) 1 calc R U P D 1
C14G C 0.4962(3) 0.1247(8) 0.7861(7) 0.083(3) Uani 0.5 1 d D U P E -1
H14G H 0.495225 0.127475 0.822915 0.100 Uiso 0.5 1 calc R U P E -1
C13G C 0.5677(3) 0.1072(7) 0.8606(4) 0.083(3) Uani 0.5 1 d G U P E -1
H13G H 0.567012 0.107091 0.897753 0.100 Uiso 0.5 1 calc R U P E -1
C12G C 0.6034(2) 0.0976(8) 0.8689(4) 0.092(3) Uani 0.5 1 d G U P E -1
H12G H 0.626683 0.091000 0.911596 0.110 Uiso 0.5 1 calc R U P E -1
C11G C 0.60445(18) 0.0978(8) 0.8133(4) 0.086(3) Uani 0.5 1 d G U P E -1
H11G H 0.628368 0.091376 0.818898 0.104 Uiso 0.5 1 calc R U P E -1
C10G C 0.5697(2) 0.1077(8) 0.7495(4) 0.088(3) Uani 0.5 1 d G U P E -1
H10G H 0.570382 0.107843 0.712355 0.106 Uiso 0.5 1 calc R U P E -1
C9G C 0.53396(19) 0.1173(7) 0.7412(4) 0.074(3) Uani 0.5 1 d DG U P E -1
C8G C 0.5329(2) 0.1171(6) 0.7968(5) 0.075(3) Uani 0.5 1 d DG U P E -1
C7G C 0.4985(3) 0.1268(11) 0.6782(7) 0.086(3) Uani 0.5 1 d D U P E -1
H7G H 0.499409 0.127966 0.641266 0.103 Uiso 0.5 1 calc R U P E -1
C6G C 0.4277(3) 0.1468(9) 0.6032(4) 0.108(4) Uani 0.5 1 d G U P E -1
H6G H 0.428508 0.150964 0.566217 0.129 Uiso 0.5 1 calc R U P E -1
C5G C 0.3918(2) 0.1531(10) 0.5946(4) 0.110(4) Uani 0.5 1 d G U P E -1
H5G H 0.368621 0.161418 0.551904 0.132 Uiso 0.5 1 calc R U P E -1
C4G C 0.3905(2) 0.1470(10) 0.6498(6) 0.112(4) Uani 0.5 1 d G U P E -1
H4G H 0.366531 0.151153 0.644087 0.134 Uiso 0.5 1 calc R U P E -1
C3G C 0.4252(3) 0.1345(10) 0.7136(5) 0.109(4) Uani 0.5 1 d G U P E -1
H3G H 0.424327 0.130434 0.750582 0.131 Uiso 0.5 1 calc R U P E -1
C2G C 0.4610(2) 0.1283(9) 0.7222(4) 0.084(3) Uani 0.5 1 d DG U P E -1
C1G C 0.4623(2) 0.1344(8) 0.6670(5) 0.083(3) Uani 0.5 1 d DG U P E -1
O12 O 0.2655(7) 0.316(3) 0.4089(11) 0.096(4) Uani 0.215(6) 1 d . U P C -2
O16 O 0.2583(3) 0.0268(16) 0.1018(5) 0.101(3) Uani 0.585(18) 1 d . U P A 2
C16 C 0.2169(9) 0.334(4) 0.4484(16) 0.132(10) Uani 0.215(6) 1 d D U P C -2
H16A H 0.202772 0.375973 0.463224 0.198 Uiso 0.429(12) 1 calc R U P C -2
H16B H 0.213497 0.242380 0.447895 0.198 Uiso 0.429(12) 1 calc R U P C -2
H16C H 0.207048 0.363138 0.404176 0.198 Uiso 0.429(12) 1 calc R U P C -2
C17 C 0.2831(9) 0.355(3) 0.4705(14) 0.104(6) Uani 0.215(6) 1 d D U P C -2
H17 H 0.309754 0.375367 0.497621 0.125 Uiso 0.429(12) 1 calc R U P C -2
N5 N 0.2583(6) 0.365(3) 0.4936(10) 0.109(5) Uani 0.215(6) 1 d D U P C -2
C1A C 0.2748(10) 0.405(4) 0.5616(16) 0.140(10) Uani 0.215(6) 1 d D U P C -2
H1AA H 0.254953 0.400144 0.569637 0.210 Uiso 0.215(6) 1 calc R U P C -2
H1AB H 0.284258 0.491838 0.568180 0.210 Uiso 0.215(6) 1 calc R U P C -2
H1AC H 0.296222 0.348687 0.592192 0.210 Uiso 0.215(6) 1 calc R U P C -2
N6 N 0.4219(5) 0.346(2) 0.4499(9) 0.158(5) Uani 0.436(9) 1 d D U P D 2
C35 C 0.3887(5) 0.355(2) 0.3828(11) 0.138(5) Uani 0.436(9) 1 d D U P D 2
H35 H 0.387923 0.407391 0.351260 0.166 Uiso 0.436(9) 1 calc R U P D 2
C37 C 0.4166(7) 0.255(3) 0.4883(11) 0.161(7) Uani 0.436(9) 1 d D U P D 2
H37A H 0.393034 0.275427 0.484677 0.241 Uiso 0.436(9) 1 calc R U P D 2
H37B H 0.438722 0.258960 0.534364 0.241 Uiso 0.436(9) 1 calc R U P D 2
H37C H 0.414489 0.169423 0.471446 0.241 Uiso 0.436(9) 1 calc R U P D 2
C44 C 0.4538(7) 0.438(3) 0.4734(13) 0.158(8) Uani 0.436(9) 1 d D U P D 2
H44A H 0.465338 0.425255 0.449621 0.237 Uiso 0.436(9) 1 calc R U P D 2
H44B H 0.473360 0.426241 0.520365 0.237 Uiso 0.436(9) 1 calc R U P D 2
H44C H 0.443556 0.524644 0.465515 0.237 Uiso 0.436(9) 1 calc R U P D 2
N7 N 0.2554(4) 0.0599(17) 0.0091(6) 0.094(3) Uani 0.585(18) 1 d . U P A 2
C1B C 0.2128(5) 0.049(2) -0.0366(8) 0.106(4) Uani 0.585(18) 1 d . U P A 2
H1BA H 0.202269 0.125184 -0.063553 0.159 Uiso 0.585(18) 1 calc R U P A 2
H1BB H 0.202060 0.038947 -0.011365 0.159 Uiso 0.585(18) 1 calc R U P A 2
H1BC H 0.206125 -0.025014 -0.064867 0.159 Uiso 0.585(18) 1 calc R U P A 2
C1C C 0.2751(7) 0.091(2) -0.0238(10) 0.105(5) Uani 0.585(18) 1 d . U P A 2
H1CA H 0.270429 0.022837 -0.054016 0.158 Uiso 0.585(18) 1 calc R U P A 2
H1CB H 0.302812 0.100365 0.009475 0.158 Uiso 0.585(18) 1 calc R U P A 2
H1CC H 0.264607 0.170362 -0.048311 0.158 Uiso 0.585(18) 1 calc R U P A 2
C1D C 0.2750(5) 0.0559(18) 0.0737(6) 0.090(3) Uani 0.585(18) 1 d . U P A 2
H1D H 0.301758 0.074497 0.099887 0.109 Uiso 0.585(18) 1 calc R U P A 2
O11 O 0.3566(6) 0.122(2) 0.3004(13) 0.124(6) Uani 0.240(8) 1 d . U P A 2
H11A H 0.372607 0.123218 0.359989 0.186 Uiso 0.240(8) 1 d R U P A 2
H11B H 0.383730 0.065905 0.306588 0.186 Uiso 0.240(8) 1 d R U P A 2

loop_
_atom_site_aniso_label
_atom_site_aniso_U_11
_atom_site_aniso_U_22
_atom_site_aniso_U_33
_atom_site_aniso_U_23
_atom_site_aniso_U_13
_atom_site_aniso_U_12
Ca1 0.0502(4) 0.0237(4) 0.0512(4) 0.0007(3) 0.0357(4) 0.0011(3)
Ca2 0.0467(4) 0.0264(4) 0.0353(4) -0.0033(3) 0.0039(3) 0.0078(3)
O13 0.0449(13) 0.0274(12) 0.0819(18) 0.0044(11) 0.0502(14) 0.0017(9)
O9 0.0381(12) 0.0272(11) 0.0235(10) -0.0029(8) 0.0068(9) -0.0051(9)
O7 0.0595(15) 0.0352(13) 0.093(2) 0.0101(12) 0.0618(16) 0.0114(11)
N1 0.0411(16) 0.0339(15) 0.0268(14) -0.0019(11) -0.0053(13) -0.0010(12)
C23 0.069(2) 0.0173(15) 0.121(3) 0.0023(17) 0.080(3) 0.0015(15)
N2 0.066(2) 0.0364(17) 0.128(3) 0.0093(17) 0.082(2) 0.0077(14)
O1 0.0421(16) 0.073(2) 0.0361(14) 0.0066(13) 0.0001(12) -0.0172(13)
C11 0.0304(15) 0.0316(16) 0.0251(14) -0.0009(12) 0.0063(12) -0.0003(12)
C24 0.071(3) 0.044(2) 0.128(4) 0.022(2) 0.084(3) 0.0195(19)
C4 0.044(2) 0.0379(18) 0.0265(17) -0.0064(13) -0.0019(15) 0.0093(14)
C3 0.0474(19) 0.0177(14) 0.0266(16) -0.0003(12) -0.0002(15) -0.0014(13)
C2 0.0410(18) 0.0254(16) 0.0303(17) 0.0042(12) -0.0014(15) -0.0108(13)
C7 0.045(2) 0.0314(17) 0.0277(17) 0.0040(13) -0.0013(15) -0.0111(14)
O2 0.058(2) 0.162(4) 0.0312(16) -0.0176(19) 0.0039(14) 0.017(2)
C27 0.072(3) 0.0322(18) 0.125(4) -0.013(2) 0.082(3) -0.0103(17)
C1 0.045(2) 0.053(2) 0.0356(19) 0.0103(16) 0.0041(16) -0.0176(17)
C22 0.069(3) 0.0277(18) 0.127(4) -0.015(2) 0.082(3) -0.0123(16)
C31 0.0506(19) 0.0343(18) 0.083(3) 0.0061(16) 0.055(2) 0.0033(14)
O5 0.070(2) 0.083(2) 0.126(3) -0.027(2) 0.078(2) -0.0258(18)
C12 0.0376(17) 0.0300(17) 0.0299(15) -0.0007(13) 0.0034(13) -0.0014(13)
C8 0.0425(19) 0.0349(18) 0.0246(16) -0.0011(13) -0.0026(14) -0.0004(14)
C5 0.056(2) 0.060(2) 0.0313(18) -0.0086(16) 0.0088(17) 0.0166(19)
C32 0.072(2) 0.0305(19) 0.109(3) 0.0037(19) 0.077(3) 0.0002(17)
C21 0.070(3) 0.061(3) 0.118(4) -0.033(3) 0.074(3) -0.027(2)
C10 0.0415(17) 0.0292(16) 0.0264(15) 0.0007(12) 0.0074(13) -0.0010(13)
C6 0.053(2) 0.061(2) 0.0257(18) -0.0106(16) -0.0012(17) 0.0087(18)
C29 0.065(2) 0.0294(18) 0.120(3) 0.0051(19) 0.075(2) 0.0014(16)
C33 0.079(3) 0.0314(19) 0.137(4) 0.008(2) 0.090(3) 0.0090(18)
C14 0.0446(19) 0.0328(19) 0.0366(18) -0.0008(14) 0.0037(16) -0.0024(14)
C28 0.068(2) 0.0353(19) 0.122(3) 0.0070(19) 0.082(3) 0.0068(16)
C26 0.078(3) 0.067(3) 0.129(4) 0.028(3) 0.088(3) 0.023(2)
C25 0.080(3) 0.076(3) 0.123(4) 0.036(3) 0.087(3) 0.031(2)
C30 0.061(2) 0.0295(18) 0.100(3) 0.0056(18) 0.066(2) 0.0055(15)
C9 0.053(2) 0.0286(17) 0.0306(16) -0.0046(13) 0.0055(15) -0.0058(15)
C34 0.067(2) 0.0317(19) 0.106(3) 0.0103(18) 0.072(3) 0.0082(16)
C13 0.0466(19) 0.0299(17) 0.0363(18) 0.0008(14) 0.0000(15) 0.0015(14)
O8 0.084(2) 0.0361(15) 0.186(4) 0.0007(19) 0.104(2) 0.0015(14)
O14 0.077(3) 0.0351(19) 0.151(4) -0.001(2) 0.092(3) 0.0041(18)
O4 0.087(5) 0.071(5) 0.085(5) -0.010(4) 0.073(4) -0.019(4)
O6 0.081(3) 0.196(5) 0.130(4) 0.049(3) 0.090(3) 0.039(3)
O15 0.092(4) 0.103(6) 0.078(4) 0.015(5) 0.065(4) 0.002(5)
N3 0.091(5) 0.124(7) 0.084(5) 0.012(6) 0.063(4) -0.004(6)
C41 0.096(9) 0.151(12) 0.122(10) 0.004(10) 0.065(7) -0.007(10)
C42 0.107(9) 0.142(13) 0.101(10) 0.010(10) 0.068(8) -0.003(11)
C43 0.097(5) 0.110(7) 0.089(5) 0.010(6) 0.064(4) -0.003(6)
O18 0.0444(13) 0.0331(12) 0.0253(11) 0.0040(9) 0.0041(10) 0.0017(9)
C15 0.055(2) 0.0300(18) 0.0297(17) 0.0010(13) 0.0046(16) -0.0026(15)
C40 0.091(3) 0.034(2) 0.133(4) -0.005(2) 0.096(3) -0.0070(19)
O20 0.089(5) 0.031(2) 0.030(2) -0.0013(16) 0.015(2) 0.007(2)
O3 0.064(4) 0.027(3) 0.035(3) 0.003(2) 0.006(3) -0.002(3)
O90 0.054(5) 0.028(3) 0.041(4) 0.000(3) 0.001(3) 0.004(3)
O30 0.048(4) 0.041(3) 0.058(5) -0.004(3) 0.003(3) 0.007(3)
C39 0.139(13) 0.127(14) 0.124(12) -0.003(11) 0.061(10) 0.000(12)
O35 0.100(6) 0.111(7) 0.070(5) 0.002(5) 0.063(4) -0.004(5)
C36 0.107(7) 0.116(8) 0.093(7) 0.003(6) 0.060(5) -0.002(6)
N37 0.110(7) 0.118(8) 0.097(6) 0.003(6) 0.060(5) -0.004(6)
C38 0.135(12) 0.137(13) 0.107(11) 0.004(11) 0.059(9) -0.017(11)
O10 0.079(3) 0.180(5) 0.164(4) -0.008(4) 0.050(3) -0.008(3)
N4 0.128(6) 0.192(7) 0.145(7) 0.008(6) 0.076(5) -0.017(6)
C18 0.131(7) 0.174(7) 0.151(7) 0.000(6) 0.064(5) -0.016(6)
C19 0.099(7) 0.161(9) 0.106(7) -0.015(7) 0.075(6) -0.008(7)
C20 0.113(8) 0.176(11) 0.123(8) 0.001(8) 0.081(7) 0.004(8)
C14G 0.095(5) 0.040(4) 0.099(6) 0.001(4) 0.048(4) 0.008(4)
C13G 0.090(5) 0.052(5) 0.094(5) 0.006(4) 0.045(4) 0.007(4)
C12G 0.092(5) 0.065(5) 0.092(6) 0.020(5) 0.039(4) -0.009(5)
C11G 0.084(5) 0.065(5) 0.094(5) 0.015(4) 0.042(4) -0.021(4)
C10G 0.088(5) 0.070(5) 0.094(5) 0.008(4) 0.045(4) -0.025(4)
C9G 0.077(4) 0.036(4) 0.093(5) 0.005(4) 0.040(4) -0.012(3)
C8G 0.083(5) 0.033(4) 0.091(5) 0.008(4) 0.040(4) 0.005(4)
C7G 0.089(5) 0.046(4) 0.094(5) -0.011(4) 0.036(4) -0.012(4)
C6G 0.103(6) 0.075(5) 0.108(6) -0.029(5) 0.040(5) -0.004(5)
C5G 0.103(6) 0.090(6) 0.111(6) -0.030(5) 0.048(5) 0.005(5)
C4G 0.105(6) 0.093(6) 0.118(6) -0.024(6) 0.054(5) 0.012(5)
C3G 0.102(6) 0.080(6) 0.119(6) -0.019(5) 0.049(5) 0.015(5)
C2G 0.093(5) 0.049(4) 0.101(5) -0.014(4) 0.051(4) 0.002(4)
C1G 0.089(5) 0.042(4) 0.098(5) -0.013(4) 0.043(4) -0.002(4)
O12 0.107(7) 0.113(7) 0.082(6) -0.001(6) 0.062(5) -0.002(6)
O16 0.120(4) 0.137(6) 0.073(4) -0.006(4) 0.072(3) -0.019(5)
C16 0.121(14) 0.146(16) 0.101(14) 0.001(14) 0.048(13) -0.015(14)
C17 0.104(8) 0.123(9) 0.084(7) 0.005(8) 0.054(7) -0.010(8)
N5 0.115(8) 0.140(9) 0.086(8) 0.005(8) 0.066(7) -0.004(8)
C1A 0.128(15) 0.170(17) 0.104(14) 0.002(15) 0.057(13) -0.016(15)
N6 0.116(7) 0.210(9) 0.142(8) 0.016(8) 0.072(7) -0.038(8)
C35 0.083(7) 0.159(8) 0.138(8) -0.002(8) 0.044(6) -0.036(7)
C37 0.123(10) 0.202(12) 0.113(10) 0.019(10) 0.043(9) -0.063(10)
C44 0.114(11) 0.196(14) 0.128(12) -0.001(12) 0.050(10) -0.029(11)
N7 0.095(5) 0.135(8) 0.072(4) -0.005(6) 0.061(4) -0.004(6)
C1B 0.085(6) 0.145(11) 0.092(7) -0.018(8) 0.054(6) -0.010(8)
C1C 0.113(8) 0.149(12) 0.093(7) 0.005(9) 0.083(6) -0.009(10)
C1D 0.104(5) 0.125(7) 0.065(4) -0.005(5) 0.062(4) -0.014(6)
O11 0.082(8) 0.113(10) 0.158(11) -0.010(9) 0.059(8) 0.026(8)

loop_
_atom_type_symbol
_atom_type_description
_atom_type_scat_dispersion_real
_atom_type_scat_dispersion_imag
_atom_type_scat_source
C C 0.0181 0.0091 'International Tables Vol C Tables 4.2.6.8 and 6.1.1.4'
H H 0.0000 0.0000 'International Tables Vol C Tables 4.2.6.8 and 6.1.1.4'
Ca Ca 0.3641 1.2855 'International Tables Vol C Tables 4.2.6.8 and 6.1.1.4'
N N 0.0311 0.0180 'International Tables Vol C Tables 4.2.6.8 and 6.1.1.4'
O O 0.0492 0.0322 'International Tables Vol C Tables 4.2.6.8 and 6.1.1.4'

loop_
_geom_angle_atom_site_label_1
_geom_angle_atom_site_label_2
_geom_angle_atom_site_label_3
_geom_angle
_geom_angle_site_symmetry_1
_geom_angle_site_symmetry_3
_geom_angle_publ_flag
O13 Ca1 O7 164.03(8) . . ?
O13 Ca1 C34 162.59(12) . . ?
O13 Ca1 C40 27.00(10) . . ?
O13 Ca1 O11 68.2(4) . . ?
O9 Ca1 O13 93.35(8) 4_545 . ?
O9 Ca1 O7 78.12(8) 4_545 . ?
O9 Ca1 C34 102.92(10) 4_545 . ?
O9 Ca1 O8 127.24(11) 4_545 . ?
O9 Ca1 O14 137.14(14) 4_545 . ?
O9 Ca1 O4 111.6(5) 4_545 . ?
O9 Ca1 O15 79.6(3) 4_545 . ?
O9 Ca1 O18 88.80(9) 4_545 1_545 ?
O9 Ca1 C40 113.74(12) 4_545 . ?
O9 Ca1 O16 78.0(3) 4_545 . ?
O9 Ca1 O11 158.7(5) 4_545 . ?
O7 Ca1 C34 25.86(10) . . ?
O7 Ca1 C40 167.33(11) . . ?
O8 Ca1 O13 139.39(10) . . ?
O8 Ca1 O7 51.14(9) . . ?
O8 Ca1 C34 25.29(11) . . ?
O8 Ca1 O14 89.02(13) . . ?
O8 Ca1 O4 103.6(4) . . ?
O8 Ca1 O15 98.8(4) . . ?
O8 Ca1 O18 100.50(14) . 1_545 ?
O8 Ca1 C40 116.23(12) . . ?
O8 Ca1 O16 85.4(4) . . ?
O8 Ca1 O11 72.1(4) . . ?
O14 Ca1 O13 53.95(10) . . ?
O14 Ca1 O7 139.83(11) . . ?
O14 Ca1 C34 114.12(12) . . ?
O14 Ca1 C40 27.56(12) . . ?
O4 Ca1 O13 52.1(3) . . ?
O4 Ca1 O7 143.7(3) . . ?
O4 Ca1 C34 124.7(4) . . ?
O4 Ca1 C40 29.5(4) . . ?
O4 Ca1 O16 62.3(5) . . ?
O4 Ca1 O11 66.2(7) . . ?
O15 Ca1 O13 85.9(5) . . ?
O15 Ca1 O7 105.4(5) . . ?
O15 Ca1 C34 102.9(4) . . ?
O15 Ca1 O14 72.0(4) . . ?
O15 Ca1 C40 73.8(5) . . ?
O18 Ca1 O13 79.30(9) 1_545 . ?
O18 Ca1 O7 86.98(9) 1_545 . ?
O18 Ca1 C34 94.68(11) 1_545 . ?
O18 Ca1 O14 108.11(16) 1_545 . ?
O18 Ca1 O4 126.8(4) 1_545 . ?
O18 Ca1 O15 160.7(4) 1_545 . ?
O18 Ca1 C40 97.37(13) 1_545 . ?
O18 Ca1 O16 166.5(3) 1_545 . ?
O18 Ca1 O11 77.7(6) 1_545 . ?
C40 Ca1 C34 141.49(12) . . ?
O16 Ca1 O13 104.2(4) . . ?
O16 Ca1 O7 87.4(4) . . ?
O16 Ca1 C34 85.5(4) . . ?
O16 Ca1 C40 90.8(4) . . ?
O16 Ca1 O11 115.8(7) . . ?
O11 Ca1 O7 116.9(5) . . ?
O11 Ca1 C34 94.6(5) . . ?
O11 Ca1 C40 53.1(5) . . ?
O13 Ca2 O9 90.29(8) . . ?
O13 Ca2 C14 107.55(11) . . ?
O13 Ca2 O18 77.10(8) . 1_545 ?
O13 Ca2 O3 129.8(4) . . ?
O13 Ca2 O90 109.6(3) . 1_545 ?
O13 Ca2 O35 154.5(4) . . ?
O13 Ca2 O10 73.55(19) . . ?
O13 Ca2 O12 149.9(5) . . ?
O9 Ca2 C14 26.78(9) . . ?
O9 Ca2 O18 165.55(7) . 1_545 ?
O9 Ca2 O35 100.1(4) . . ?
O7 Ca2 O13 89.32(10) 4 . ?
O7 Ca2 O9 81.21(8) 4 . ?
O7 Ca2 C14 101.67(11) 4 . ?
O7 Ca2 O18 91.49(8) 4 1_545 ?
O7 Ca2 O20 105.3(3) 4 1_545 ?
O7 Ca2 O3 113.0(5) 4 . ?
O7 Ca2 O90 128.3(3) 4 1_545 ?
O7 Ca2 O30 126.8(5) 4 . ?
O7 Ca2 O35 69.7(4) 4 . ?
O7 Ca2 O10 162.8(2) 4 . ?
O7 Ca2 O12 61.6(5) 4 . ?
O18 Ca2 C14 165.99(10) 1_545 . ?
O20 Ca2 O13 126.55(17) 1_545 . ?
O20 Ca2 O9 142.05(13) 1_545 . ?
O20 Ca2 C14 118.66(14) 1_545 . ?
O20 Ca2 O18 51.96(12) 1_545 1_545 ?
O20 Ca2 O3 91.6(2) 1_545 . ?
O20 Ca2 O90 25.8(3) 1_545 1_545 ?
O20 Ca2 O35 51.2(4) 1_545 . ?
O20 Ca2 O10 87.0(3) 1_545 . ?
O3 Ca2 O9 52.94(18) . . ?
O3 Ca2 C14 27.11(19) . . ?
O3 Ca2 O18 141.3(2) . 1_545 ?
O3 Ca2 O35 73.7(6) . . ?
O3 Ca2 O10 78.0(6) . . ?
O90 Ca2 O9 142.87(19) 1_545 . ?
O90 Ca2 C14 116.2(2) 1_545 . ?
O90 Ca2 O10 61.8(4) 1_545 . ?
O90 Ca2 O12 95.7(7) 1_545 . ?
O30 Ca2 O13 113.8(8) . . ?
O30 Ca2 O9 53.2(2) . . ?
O30 Ca2 C14 27.3(2) . . ?
O30 Ca2 O90 89.7(3) . 1_545 ?
O30 Ca2 O10 61.5(6) . . ?
O30 Ca2 O12 81.5(9) . . ?
O35 Ca2 C14 91.2(4) . . ?
O35 Ca2 O18 88.8(4) . 1_545 ?
O10 Ca2 O9 96.67(19) . . ?
O10 Ca2 C14 82.2(2) . . ?
O10 Ca2 O18 86.60(19) . 1_545 ?
O10 Ca2 O35 127.4(4) . . ?
O10 Ca2 O12 135.0(6) . . ?
O12 Ca2 O9 78.3(6) . . ?
O12 Ca2 C14 73.6(6) . . ?
Ca2 O13 Ca1 103.24(9) . . ?
C40 O13 Ca1 87.0(2) . . ?
C40 O13 Ca2 131.8(3) . . ?
Ca1 O9 Ca2 101.87(8) 4 . ?
C14 O9 Ca1 135.8(3) . 4 ?
C14 O9 Ca2 87.5(2) . . ?
Ca2 O7 Ca1 98.66(9) 4_545 . ?
C34 O7 Ca1 84.9(2) . . ?
C34 O7 Ca2 160.2(3) . 4_545 ?
C7 N1 C8 117.3(3) . . ?
C6 N1 C7 126.4(3) . . ?
C6 N1 C8 116.3(3) . . ?
C24 C23 C23 117.9(6) . 2_655 ?
C22 C23 C23 120.2(6) . 2_655 ?
C22 C23 C24 121.9(4) . . ?
C27 N2 C28 117.2(4) . . ?
C26 N2 C27 126.1(4) . . ?
C26 N2 C28 116.7(4) . . ?
C12 C11 H11 120.1 . . ?
C12 C11 C10 119.8(3) . . ?
C10 C11 H11 120.1 . . ?
C23 C24 C26 118.3(5) . . ?
C25 C24 C23 121.0(4) . . ?
C25 C24 C26 120.7(5) . . ?
C3 C4 C6 118.3(4) . . ?
C5 C4 C3 121.2(3) . . ?
C5 C4 C6 120.5(4) . . ?
C4 C3 C3 118.0(5) . 2_656 ?
C4 C3 C2 122.4(3) . . ?
C2 C3 C3 119.6(5) . 2_656 ?
C3 C2 C7 120.0(4) . . ?
C1 C2 C3 120.8(3) . . ?
C1 C2 C7 119.2(4) . . ?
N1 C7 C2 115.4(4) . . ?
O1 C7 N1 121.2(3) . . ?
O1 C7 C2 123.4(4) . . ?
N2 C27 C22 115.3(5) . . ?
O5 C27 N2 121.2(4) . . ?
O5 C27 C22 123.5(5) . . ?
C2 C1 H1 120.2 . . ?
C2 C1 C5 119.5(4) . 2_656 ?
C5 C1 H1 120.2 2_656 . ?
C23 C22 C27 120.5(5) . . ?
C21 C22 C23 120.7(4) . . ?
C21 C22 C27 118.8(5) . . ?
C32 C31 H31 120.5 . . ?
C30 C31 H31 120.5 . . ?
C30 C31 C32 119.1(3) . . ?
C11 C12 C14 123.0(3) . . ?
C11 C12 C13 119.9(3) . . ?
C13 C12 C14 117.1(3) . . ?
C9 C8 N1 119.4(3) . . ?
C9 C8 C13 120.8(3) . . ?
C13 C8 N1 119.7(3) . . ?
C4 C5 C1 120.8(4) . 2_656 ?
C4 C5 H5 119.6 . . ?
C1 C5 H5 119.6 2_656 . ?
C31 C32 C40 122.8(3) . 1_545 ?
C33 C32 C31 120.1(3) . . ?
C33 C32 C40 117.0(3) . 1_545 ?
C22 C21 H21 120.5 . . ?
C22 C21 C25 119.1(6) . 2_655 ?
C25 C21 H21 120.5 2_655 . ?
C11 C10 C15 123.0(3) . . ?
C9 C10 C11 119.6(3) . . ?
C9 C10 C15 117.3(3) . . ?
N1 C6 C4 117.3(4) . . ?
O2 C6 N1 121.4(4) . . ?
O2 C6 C4 121.2(5) . . ?
C28 C29 H29 119.9 . . ?
C28 C29 C30 120.2(3) . . ?
C30 C29 H29 119.9 . . ?
C32 C33 H33 120.0 . . ?
C28 C33 C32 120.1(4) . . ?
C28 C33 H33 120.0 . . ?
O9 C14 Ca2 65.67(18) . . ?
O9 C14 C12 119.6(3) . . ?
O9 C14 O3 121.2(5) . . ?
O9 C14 O30 118.4(6) . . ?
C12 C14 Ca2 172.6(3) . . ?
O3 C14 Ca2 59.1(4) . . ?
O3 C14 C12 117.4(4) . . ?
O30 C14 Ca2 55.7(4) . . ?
O30 C14 C12 117.5(5) . . ?
C29 C28 N2 119.3(3) . . ?
C33 C28 N2 120.1(3) . . ?
C33 C28 C29 120.6(3) . . ?
N2 C26 C24 117.7(5) . . ?
O6 C26 N2 120.5(4) . . ?
O6 C26 C24 121.8(6) . . ?
C24 C25 C21 121.1(5) . 2_655 ?
C24 C25 H25 119.4 . . ?
C21 C25 H25 119.4 2_655 . ?
C31 C30 C29 119.9(3) . . ?
C31 C30 C34 123.0(3) . . ?
C29 C30 C34 117.1(3) . . ?
C8 C9 C10 120.2(3) . . ?
C8 C9 H9 119.9 . . ?
C10 C9 H9 119.9 . . ?
O7 C34 Ca1 69.22(19) . . ?
O7 C34 C30 120.6(3) . . ?
C30 C34 Ca1 169.9(2) . . ?
O8 C34 Ca1 52.61(19) . . ?
O8 C34 O7 121.8(3) . . ?
O8 C34 C30 117.6(3) . . ?
C12 C13 H13 120.2 . . ?
C8 C13 C12 119.6(3) . . ?
C8 C13 H13 120.2 . . ?
C34 O8 Ca1 102.1(2) . . ?
C40 O14 Ca1 94.5(3) . . ?
C40 O4 Ca1 91.3(7) . . ?
C43 O15 Ca1 134.3(13) . . ?
C42 N3 C41 119(2) . . ?
C43 N3 C41 119(2) . . ?
C43 N3 C42 121(2) . . ?
N3 C41 H41A 109.5 . . ?
N3 C41 H41B 109.5 . . ?
N3 C41 H41C 109.5 . . ?
H41A C41 H41B 109.5 . . ?
H41A C41 H41C 109.5 . . ?
H41B C41 H41C 109.5 . . ?
N3 C42 H42A 109.5 . . ?
N3 C42 H42B 109.5 . . ?
N3 C42 H42C 109.5 . . ?
H42A C42 H42B 109.5 . . ?
H42A C42 H42C 109.5 . . ?
H42B C42 H42C 109.5 . . ?
O15 C43 N3 125(2) . . ?
O15 C43 H43 117.4 . . ?
N3 C43 H43 117.4 . . ?
Ca1 O18 Ca2 100.34(8) 1_565 1_565 ?
C15 O18 Ca1 150.3(3) . 1_565 ?
C15 O18 Ca2 85.5(2) . 1_565 ?
C10 C15 Ca2 168.5(2) . 1_565 ?
O18 C15 Ca2 68.76(19) . 1_565 ?
O18 C15 C10 122.7(3) . . ?
O18 C15 O20 118.3(4) . . ?
O18 C15 O90 115.2(5) . . ?
O20 C15 Ca2 53.6(2) . 1_565 ?
O20 C15 C10 115.8(3) . . ?
O90 C15 C10 114.7(4) . . ?
O13 C40 Ca1 65.97(19) . . ?
O13 C40 C32 120.3(3) . 1_565 ?
O13 C40 O14 121.8(4) . . ?
O13 C40 O4 110.7(7) . . ?
C32 C40 Ca1 172.8(3) 1_565 . ?
O14 C40 Ca1 58.0(2) . . ?
O14 C40 C32 116.8(4) . 1_565 ?
O4 C40 Ca1 59.1(6) . . ?
C15 O20 Ca2 99.1(3) . 1_565 ?
C14 O3 Ca2 93.8(5) . . ?
C15 O90 Ca2 97.1(5) . 1_565 ?
C14 O30 Ca2 97.0(5) . . ?
H39A C39 H39B 109.5 . . ?
H39A C39 H39C 109.5 . . ?
H39B C39 H39C 109.5 . . ?
N37 C39 H39A 109.5 . . ?
N37 C39 H39B 109.5 . . ?
N37 C39 H39C 109.5 . . ?
C36 O35 Ca2 145.2(14) . . ?
O35 C36 H36 121.2 . . ?
O35 C36 N37 117.5(19) . . ?
N37 C36 H36 121.2 . . ?
C39 N37 C38 119.3(13) . . ?
C36 N37 C39 120.6(13) . . ?
C36 N37 C38 119.8(13) . . ?
N37 C38 H38A 109.5 . . ?
N37 C38 H38B 109.5 . . ?
N37 C38 H38C 109.5 . . ?
H38A C38 H38B 109.5 . . ?
H38A C38 H38C 109.5 . . ?
H38B C38 H38C 109.5 . . ?
C18 O10 Ca2 159.6(8) . . ?
C35 O10 Ca2 145.9(11) . . ?
C18 N4 C19 123.8(12) . . ?
C18 N4 C20 117.6(11) . . ?
C19 N4 C20 118.6(11) . . ?
O10 C18 N4 116.3(15) . . ?
O10 C18 H18 121.8 . . ?
N4 C18 H18 121.8 . . ?
N4 C19 H19A 109.5 . . ?
N4 C19 H19B 109.5 . . ?
N4 C19 H19C 109.5 . . ?
H19A C19 H19B 109.5 . . ?
H19A C19 H19C 109.5 . . ?
H19B C19 H19C 109.5 . . ?
N4 C20 H20A 109.5 . . ?
N4 C20 H20B 109.5 . . ?
N4 C20 H20C 109.5 . . ?
H20A C20 H20B 109.5 . . ?
H20A C20 H20C 109.5 . . ?
H20B C20 H20C 109.5 . . ?
C8G C14G H14G 118.8 . . ?
C2G C14G H14G 118.8 . . ?
C2G C14G C8G 122.4(11) . . ?
C12G C13G H13G 120.0 . . ?
C12G C13G C8G 120.0 . . ?
C8G C13G H13G 120.0 . . ?
C13G C12G H12G 120.0 . . ?
C11G C12G C13G 120.0 . . ?
C11G C12G H12G 120.0 . . ?
C12G C11G H11G 120.0 . . ?
C10G C11G C12G 120.0 . . ?
C10G C11G H11G 120.0 . . ?
C11G C10G H10G 120.0 . . ?
C9G C10G C11G 120.0 . . ?
C9G C10G H10G 120.0 . . ?
C10G C9G C8G 120.0 . . ?
C10G C9G C7G 121.8(8) . . ?
C8G C9G C7G 118.2(8) . . ?
C13G C8G C14G 121.9(8) . . ?
C9G C8G C14G 118.1(8) . . ?
C9G C8G C13G 120.0 . . ?
C9G C7G H7G 117.9 . . ?
C1G C7G C9G 124.3(12) . . ?
C1G C7G H7G 117.9 . . ?
C5G C6G H6G 120.0 . . ?
C5G C6G C1G 120.0 . . ?
C1G C6G H6G 120.0 . . ?
C6G C5G H5G 120.0 . . ?
C6G C5G C4G 120.0 . . ?
C4G C5G H5G 120.0 . . ?
C5G C4G H4G 120.0 . . ?
C3G C4G C5G 120.0 . . ?
C3G C4G H4G 120.0 . . ?
C4G C3G H3G 120.0 . . ?
C4G C3G C2G 120.0 . . ?
C2G C3G H3G 120.0 . . ?
C3G C2G C14G 120.7(9) . . ?
C1G C2G C14G 119.2(9) . . ?
C1G C2G C3G 120.0 . . ?
C7G C1G C6G 122.4(9) . . ?
C7G C1G C2G 117.6(9) . . ?
C2G C1G C6G 120.0 . . ?
C17 O12 Ca2 129.1(19) . . ?
C1D O16 Ca1 129.5(9) . . ?
H16A C16 H16B 109.5 . . ?
H16A C16 H16C 109.5 . . ?
H16B C16 H16C 109.5 . . ?
N5 C16 H16A 109.5 . . ?
N5 C16 H16B 109.5 . . ?
N5 C16 H16C 109.5 . . ?
O12 C17 H17 122.4 . . ?
O12 C17 N5 115(2) . . ?
N5 C17 H17 122.4 . . ?
C16 N5 C17 119.5(12) . . ?
C16 N5 C1A 120.2(12) . . ?
C17 N5 C1A 120.2(12) . . ?
N5 C1A H1AA 109.5 . . ?
N5 C1A H1AB 109.5 . . ?
N5 C1A H1AC 109.5 . . ?
H1AA C1A H1AB 109.5 . . ?
H1AA C1A H1AC 109.5 . . ?
H1AB C1A H1AC 109.5 . . ?
C35 N6 C37 112.8(18) . . ?
C35 N6 C44 118.0(18) . . ?
C37 N6 C44 128.6(19) . . ?
O10 C35 N6 113.7(19) . . ?
O10 C35 H35 123.2 . . ?
N6 C35 H35 123.2 . . ?
N6 C37 H37A 109.5 . . ?
N6 C37 H37B 109.5 . . ?
N6 C37 H37C 109.5 . . ?
H37A C37 H37B 109.5 . . ?
H37A C37 H37C 109.5 . . ?
H37B C37 H37C 109.5 . . ?
N6 C44 H44A 109.5 . . ?
N6 C44 H44B 109.5 . . ?
N6 C44 H44C 109.5 . . ?
H44A C44 H44B 109.5 . . ?
H44A C44 H44C 109.5 . . ?
H44B C44 H44C 109.5 . . ?
C1B N7 C1C 114.3(14) . . ?
C1D N7 C1B 124.1(15) . . ?
C1D N7 C1C 121.2(15) . . ?
N7 C1B H1BA 109.5 . . ?
N7 C1B H1BB 109.5 . . ?
N7 C1B H1BC 109.5 . . ?
H1BA C1B H1BB 109.5 . . ?
H1BA C1B H1BC 109.5 . . ?
H1BB C1B H1BC 109.5 . . ?
N7 C1C H1CA 109.5 . . ?
N7 C1C H1CB 109.5 . . ?
N7 C1C H1CC 109.5 . . ?
H1CA C1C H1CB 109.5 . . ?
H1CA C1C H1CC 109.5 . . ?
H1CB C1C H1CC 109.5 . . ?
O16 C1D N7 121.1(14) . . ?
O16 C1D H1D 119.4 . . ?
N7 C1D H1D 119.4 . . ?
Ca1 O11 H11A 120.6 . . ?
Ca1 O11 H11B 121.1 . . ?
H11A O11 H11B 91.9 . . ?

loop_
_geom_bond_atom_site_label_1
_geom_bond_atom_site_label_2
_geom_bond_distance
_geom_bond_site_symmetry_2
_geom_bond_publ_flag
Ca1 O13 2.532(2) . ?
Ca1 O9 2.296(2) 4_545 ?
Ca1 O7 2.662(3) . ?
Ca1 C34 2.836(4) . ?
Ca1 O8 2.305(3) . ?
Ca1 O14 2.354(4) . ?
Ca1 O4 2.377(13) . ?
Ca1 O15 2.342(12) . ?
Ca1 O18 2.316(3) 1_545 ?
Ca1 C40 2.768(4) . ?
Ca1 O16 2.405(9) . ?
Ca1 O11 2.65(2) . ?
Ca2 O13 2.322(3) . ?
Ca2 O9 2.535(2) . ?
Ca2 O7 2.276(3) 4 ?
Ca2 C14 2.780(4) . ?
Ca2 O18 2.634(2) 1_545 ?
Ca2 O20 2.296(5) 1_545 ?
Ca2 O3 2.390(9) . ?
Ca2 O90 2.344(8) 1_545 ?
Ca2 O30 2.313(9) . ?
Ca2 O35 2.585(13) . ?
Ca2 O10 2.438(6) . ?
Ca2 O12 2.51(2) . ?
O13 C40 1.258(5) . ?
O9 C14 1.254(4) . ?
O7 C34 1.242(5) . ?
N1 C7 1.395(6) . ?
N1 C8 1.456(4) . ?
N1 C6 1.391(6) . ?
C23 C23 1.426(7) 2_655 ?
C23 C24 1.403(7) . ?
C23 C22 1.393(8) . ?
N2 C27 1.390(7) . ?
N2 C28 1.457(5) . ?
N2 C26 1.375(8) . ?
O1 C7 1.205(5) . ?
C11 H11 0.9300 . ?
C11 C12 1.389(5) . ?
C11 C10 1.392(5) . ?
C24 C26 1.494(6) . ?
C24 C25 1.359(8) . ?
C4 C3 1.406(6) . ?
C4 C5 1.363(7) . ?
C4 C6 1.494(5) . ?
C3 C3 1.423(6) 2_656 ?
C3 C2 1.407(6) . ?
C2 C7 1.497(4) . ?
C2 C1 1.369(6) . ?
O2 C6 1.200(6) . ?
C27 C22 1.496(5) . ?
C27 O5 1.213(7) . ?
C1 H1 0.9300 . ?
C1 C5 1.405(5) 2_656 ?
C22 C21 1.375(8) . ?
C31 H31 0.9300 . ?
C31 C32 1.398(5) . ?
C31 C30 1.381(5) . ?
C12 C14 1.503(5) . ?
C12 C13 1.391(5) . ?
C8 C9 1.366(5) . ?
C8 C13 1.381(5) . ?
C5 H5 0.9300 . ?
C32 C33 1.382(5) . ?
C32 C40 1.495(5) 1_545 ?
C21 H21 0.9300 . ?
C21 C25 1.411(6) 2_655 ?
C10 C9 1.390(5) . ?
C10 C15 1.501(5) . ?
C29 H29 0.9300 . ?
C29 C28 1.367(5) . ?
C29 C30 1.393(5) . ?
C33 H33 0.9300 . ?
C33 C28 1.366(6) . ?
C14 O3 1.270(8) . ?
C14 O30 1.285(10) . ?
C26 O6 1.193(7) . ?
C25 H25 0.9300 . ?
C30 C34 1.508(5) . ?
C9 H9 0.9300 . ?
C34 O8 1.239(5) . ?
C13 H13 0.9300 . ?
O14 C40 1.285(6) . ?
O4 C40 1.365(15) . ?
O15 C43 1.22(3) . ?
N3 C41 1.42(3) . ?
N3 C42 1.42(4) . ?
N3 C43 1.34(3) . ?
C41 H41A 0.9600 . ?
C41 H41B 0.9600 . ?
C41 H41C 0.9600 . ?
C42 H42A 0.9600 . ?
C42 H42B 0.9600 . ?
C42 H42C 0.9600 . ?
C43 H43 0.9300 . ?
O18 C15 1.229(4) . ?
C15 O20 1.310(7) . ?
C15 O90 1.300(9) . ?
C39 H39A 0.9600 . ?
C39 H39B 0.9600 . ?
C39 H39C 0.9600 . ?
C39 N37 1.443(19) . ?
O35 C36 1.27(3) . ?
C36 H36 0.9300 . ?
C36 N37 1.427(18) . ?
N37 C38 1.461(18) . ?
C38 H38A 0.9600 . ?
C38 H38B 0.9600 . ?
C38 H38C 0.9600 . ?
O10 C18 1.356(19) . ?
O10 C35 1.30(2) . ?
N4 C18 1.369(15) . ?
N4 C19 1.399(15) . ?
N4 C20 1.434(15) . ?
C18 H18 0.9300 . ?
C19 H19A 0.9600 . ?
C19 H19B 0.9600 . ?
C19 H19C 0.9600 . ?
C20 H20A 0.9600 . ?
C20 H20B 0.9600 . ?
C20 H20C 0.9600 . ?
C14G H14G 0.9300 . ?
C14G C8G 1.403(13) . ?
C14G C2G 1.393(13) . ?
C13G H13G 0.9300 . ?
C13G C12G 1.3900 . ?
C13G C8G 1.3900 . ?
C12G H12G 0.9300 . ?
C12G C11G 1.3900 . ?
C11G H11G 0.9300 . ?
C11G C10G 1.3900 . ?
C10G H10G 0.9300 . ?
C10G C9G 1.3900 . ?
C9G C8G 1.3900 . ?
C9G C7G 1.391(12) . ?
C7G H7G 0.9300 . ?
C7G C1G 1.376(13) . ?
C6G H6G 0.9300 . ?
C6G C5G 1.3900 . ?
C6G C1G 1.3900 . ?
C5G H5G 0.9300 . ?
C5G C4G 1.3900 . ?
C4G H4G 0.9300 . ?
C4G C3G 1.3900 . ?
C3G H3G 0.9300 . ?
C3G C2G 1.3900 . ?
C2G C1G 1.3900 . ?
O12 C17 1.31(3) . ?
O16 C1D 1.273(17) . ?
C16 H16A 0.9600 . ?
C16 H16B 0.9600 . ?
C16 H16C 0.9600 . ?
C16 N5 1.45(3) . ?
C17 H17 0.9300 . ?
C17 N5 1.45(3) . ?
N5 C1A 1.45(3) . ?
C1A H1AA 0.9600 . ?
C1A H1AB 0.9600 . ?
C1A H1AC 0.9600 . ?
N6 C35 1.411(17) . ?
N6 C37 1.442(17) . ?
N6 C44 1.460(17) . ?
C35 H35 0.9300 . ?
C37 H37A 0.9600 . ?
C37 H37B 0.9600 . ?
C37 H37C 0.9600 . ?
C44 H44A 0.9600 . ?
C44 H44B 0.9600 . ?
C44 H44C 0.9600 . ?
N7 C1B 1.46(2) . ?
N7 C1C 1.49(2) . ?
N7 C1D 1.295(17) . ?
C1B H1BA 0.9600 . ?
C1B H1BB 0.9600 . ?
C1B H1BC 0.9600 . ?
C1C H1CA 0.9600 . ?
C1C H1CB 0.9600 . ?
C1C H1CC 0.9600 . ?
C1D H1D 0.9300 . ?
O11 H11A 1.2051 . ?
O11 H11B 1.2050 . ?

loop_
_geom_torsion_atom_site_label_1
_geom_torsion_atom_site_label_2
_geom_torsion_atom_site_label_3
_geom_torsion_atom_site_label_4
_geom_torsion
_geom_torsion_site_symmetry_1
_geom_torsion_site_symmetry_2
_geom_torsion_site_symmetry_3
_geom_torsion_site_symmetry_4
_geom_torsion_publ_flag
Ca1 O13 C40 C32 176.1(5) . . . 1_565 ?
Ca1 O13 C40 O14 -16.3(6) . . . . ?
Ca1 O13 C40 O4 39.7(9) . . . . ?
Ca1 O9 C14 Ca2 104.6(3) 4 . . . ?
Ca1 O9 C14 C12 -81.2(5) 4 . . . ?
Ca1 O9 C14 O3 83.7(13) 4 . . . ?
Ca1 O9 C14 O30 123.1(15) 4 . . . ?
Ca1 O7 C34 C30 -177.3(4) . . . . ?
Ca1 O7 C34 O8 2.0(5) . . . . ?
Ca1 O14 C40 O13 17.6(7) . . . . ?
Ca1 O14 C40 C32 -174.4(5) . . . 1_565 ?
Ca1 O4 C40 O13 -42.8(8) . . . . ?
Ca1 O4 C40 C32 177.8(4) . . . 1_565 ?
Ca1 O15 C43 N3 162.5(15) . . . . ?
Ca1 O18 C15 Ca2 103.0(4) 1_565 . . 1_565 ?
Ca1 O18 C15 C10 -76.9(6) 1_565 . . . ?
Ca1 O18 C15 O20 124.0(7) 1_565 . . . ?
Ca1 O18 C15 O90 71.4(9) 1_565 . . . ?
Ca1 O16 C1D N7 -171.3(11) . . . . ?
Ca2 O13 C40 Ca1 105.1(2) . . . . ?
Ca2 O13 C40 C32 -78.8(6) . . . 1_565 ?
Ca2 O13 C40 O14 88.9(6) . . . . ?
Ca2 O13 C40 O4 144.9(9) . . . . ?
Ca2 O9 C14 C12 174.3(4) . . . . ?
Ca2 O9 C14 O3 -20.9(13) . . . . ?
Ca2 O9 C14 O30 18.6(15) . . . . ?
Ca2 O7 C34 Ca1 101.5(7) 4_545 . . . ?
Ca2 O7 C34 C30 -75.7(8) 4_545 . . . ?
Ca2 O7 C34 O8 103.5(8) 4_545 . . . ?
Ca2 O18 C15 C10 -179.9(4) 1_565 . . . ?
Ca2 O18 C15 O20 21.0(6) 1_565 . . . ?
Ca2 O18 C15 O90 -31.6(8) 1_565 . . . ?
Ca2 O35 C36 N37 -157.7(19) . . . . ?
Ca2 O10 C18 N4 -119(2) . . . . ?
Ca2 O10 C35 N6 109(2) . . . . ?
Ca2 O12 C17 N5 -179.6(18) . . . . ?
O9 C14 O3 Ca2 22.3(13) . . . . ?
O9 C14 O30 Ca2 -20.6(17) . . . . ?
O7 C34 O8 Ca1 -2.3(6) . . . . ?
N1 C8 C9 C10 177.6(4) . . . . ?
N1 C8 C13 C12 -176.1(4) . . . . ?
C23 C23 C24 C26 -178.3(3) 2_655 . . . ?
C23 C23 C24 C25 1.5(5) 2_655 . . . ?
C23 C23 C22 C27 179.3(2) 2_655 . . . ?
C23 C23 C22 C21 -0.8(4) 2_655 . . . ?
C23 C24 C26 N2 -1.3(6) . . . . ?
C23 C24 C26 O6 177.3(5) . . . . ?
C23 C24 C25 C21 -0.1(7) . . . 2_655 ?
C23 C22 C21 C25 2.2(6) . . . 2_655 ?
N2 C27 C22 C23 -0.9(5) . . . . ?
N2 C27 C22 C21 179.3(4) . . . . ?
C11 C12 C14 O9 -5.1(7) . . . . ?
C11 C12 C14 O3 -170.5(12) . . . . ?
C11 C12 C14 O30 150.8(16) . . . . ?
C11 C12 C13 C8 -2.3(7) . . . . ?
C11 C10 C9 C8 -0.6(6) . . . . ?
C11 C10 C15 Ca2 160.5(13) . . . 1_565 ?
C11 C10 C15 O18 -19.9(7) . . . . ?
C11 C10 C15 O20 139.6(6) . . . . ?
C11 C10 C15 O90 -168.4(8) . . . . ?
C24 C23 C22 C27 -1.3(5) . . . . ?
C24 C23 C22 C21 178.5(4) . . . . ?
C4 C3 C2 C7 1.8(5) . . . . ?
C4 C3 C2 C1 -177.5(3) . . . . ?
C3 C4 C5 C1 0.4(6) . . . 2_656 ?
C3 C4 C6 N1 2.4(5) . . . . ?
C3 C4 C6 O2 -176.7(4) . . . . ?
C3 C3 C2 C7 -179.2(2) 2_656 . . . ?
C3 C3 C2 C1 1.5(4) 2_656 . . . ?
C3 C2 C7 N1 1.3(4) . . . . ?
C3 C2 C7 O1 -179.5(3) . . . . ?
C3 C2 C1 C5 -2.8(6) . . . 2_656 ?
C7 N1 C8 C9 93.0(5) . . . . ?
C7 N1 C8 C13 -87.9(5) . . . . ?
C7 N1 C6 C4 0.8(6) . . . . ?
C7 N1 C6 O2 179.9(4) . . . . ?
C7 C2 C1 C5 177.9(4) . . . 2_656 ?
C27 N2 C28 C29 -91.0(6) . . . . ?
C27 N2 C28 C33 91.2(6) . . . . ?
C27 N2 C26 C24 -1.0(6) . . . . ?
C27 N2 C26 O6 -179.6(5) . . . . ?
C27 C22 C21 C25 -178.0(4) . . . 2_655 ?
C1 C2 C7 N1 -179.3(3) . . . . ?
C1 C2 C7 O1 -0.1(5) . . . . ?
C22 C23 C24 C26 2.4(6) . . . . ?
C22 C23 C24 C25 -177.9(4) . . . . ?
C31 C32 C33 C28 2.3(8) . . . . ?
C31 C30 C34 Ca1 -174.0(18) . . . . ?
C31 C30 C34 O7 -8.7(7) . . . . ?
C31 C30 C34 O8 172.0(5) . . . . ?
O5 C27 C22 C23 179.8(4) . . . . ?
O5 C27 C22 C21 0.0(6) . . . . ?
C12 C11 C10 C9 1.4(6) . . . . ?
C12 C11 C10 C15 -177.2(4) . . . . ?
C12 C14 O3 Ca2 -172.6(4) . . . . ?
C12 C14 O30 Ca2 -176.8(4) . . . . ?
C8 N1 C7 O1 -0.1(5) . . . . ?
C8 N1 C7 C2 179.1(3) . . . . ?
C8 N1 C6 C4 179.1(3) . . . . ?
C8 N1 C6 O2 -1.7(6) . . . . ?
C5 C4 C3 C3 -1.7(4) . . . 2_656 ?
C5 C4 C3 C2 177.3(3) . . . . ?
C5 C4 C6 N1 -178.6(4) . . . . ?
C5 C4 C6 O2 2.2(7) . . . . ?
C32 C31 C30 C29 -1.9(7) . . . . ?
C32 C31 C30 C34 178.5(5) . . . . ?
C32 C33 C28 N2 176.0(5) . . . . ?
C32 C33 C28 C29 -1.8(9) . . . . ?
C10 C11 C12 C14 -178.8(4) . . . . ?
C10 C11 C12 C13 0.1(6) . . . . ?
C10 C15 O20 Ca2 174.9(3) . . . 1_565 ?
C10 C15 O90 Ca2 -172.8(4) . . . 1_565 ?
C6 N1 C7 O1 178.2(4) . . . . ?
C6 N1 C7 C2 -2.6(5) . . . . ?
C6 N1 C8 C9 -85.5(5) . . . . ?
C6 N1 C8 C13 93.6(5) . . . . ?
C6 C4 C3 C3 177.3(2) . . . 2_656 ?
C6 C4 C3 C2 -3.7(5) . . . . ?
C6 C4 C5 C1 -178.6(4) . . . 2_656 ?
C29 C30 C34 Ca1 6(2) . . . . ?
C29 C30 C34 O7 171.6(5) . . . . ?
C29 C30 C34 O8 -7.6(7) . . . . ?
C14 C12 C13 C8 176.6(4) . . . . ?
C28 N2 C27 C22 -179.1(3) . . . . ?
C28 N2 C27 O5 0.2(5) . . . . ?
C28 N2 C26 C24 -179.8(3) . . . . ?
C28 N2 C26 O6 1.6(7) . . . . ?
C28 C29 C30 C31 2.4(8) . . . . ?
C28 C29 C30 C34 -178.0(5) . . . . ?
C26 N2 C27 C22 2.1(6) . . . . ?
C26 N2 C27 O5 -178.6(4) . . . . ?
C26 N2 C28 C29 87.9(6) . . . . ?
C26 N2 C28 C33 -89.9(6) . . . . ?
C26 C24 C25 C21 179.6(4) . . . 2_655 ?
C25 C24 C26 N2 179.0(4) . . . . ?
C25 C24 C26 O6 -2.5(8) . . . . ?
C30 C31 C32 C33 -0.5(8) . . . . ?
C30 C31 C32 C40 177.4(5) . . . 1_545 ?
C30 C29 C28 N2 -178.4(5) . . . . ?
C30 C29 C28 C33 -0.6(9) . . . . ?
C30 C34 O8 Ca1 176.9(4) . . . . ?
C9 C8 C13 C12 3.0(7) . . . . ?
C9 C10 C15 Ca2 -18.0(18) . . . 1_565 ?
C9 C10 C15 O18 161.5(4) . . . . ?
C9 C10 C15 O20 -38.9(7) . . . . ?
C9 C10 C15 O90 13.0(10) . . . . ?
C13 C12 C14 O9 176.0(4) . . . . ?
C13 C12 C14 O3 10.6(13) . . . . ?
C13 C12 C14 O30 -28.1(17) . . . . ?
C13 C8 C9 C10 -1.6(7) . . . . ?
C41 N3 C43 O15 9(3) . . . . ?
C42 N3 C43 O15 179(2) . . . . ?
O18 C15 O20 Ca2 -24.6(7) . . . 1_565 ?
O18 C15 O90 Ca2 36.3(9) . . . 1_565 ?
C15 C10 C9 C8 178.0(4) . . . . ?
C40 C32 C33 C28 -175.7(5) 1_545 . . . ?
O35 C36 N37 C39 -177.6(16) . . . . ?
O35 C36 N37 C38 -5(3) . . . . ?
C19 N4 C18 O10 2.0(13) . . . . ?
C20 N4 C18 O10 -177.0(9) . . . . ?
C14G C2G C1G C7G 4.9(10) . . . . ?
C14G C2G C1G C6G -175.7(9) . . . . ?
C13G C12G C11G C10G 0.0 . . . . ?
C12G C13G C8G C14G 178.8(4) . . . . ?
C12G C13G C8G C9G 0.0 . . . . ?
C12G C11G C10G C9G 0.0 . . . . ?
C11G C10G C9G C8G 0.0 . . . . ?
C11G C10G C9G C7G -179.7(8) . . . . ?
C10G C9G C8G C14G -178.9(4) . . . . ?
C10G C9G C8G C13G 0.0 . . . . ?
C10G C9G C7G C1G 178.9(8) . . . . ?
C9G C7G C1G C6G 178.4(9) . . . . ?
C9G C7G C1G C2G -2.1(13) . . . . ?
C8G C14G C2G C3G 179.4(5) . . . . ?
C8G C14G C2G C1G -5.0(9) . . . . ?
C8G C13G C12G C11G 0.0 . . . . ?
C8G C9G C7G C1G -0.8(13) . . . . ?
C7G C9G C8G C14G 0.8(7) . . . . ?
C7G C9G C8G C13G 179.7(8) . . . . ?
C6G C5G C4G C3G 0.0 . . . . ?
C5G C6G C1G C7G 179.5(9) . . . . ?
C5G C6G C1G C2G 0.0 . . . . ?
C5G C4G C3G C2G 0.0 . . . . ?
C4G C3G C2G C14G 175.6(9) . . . . ?
C4G C3G C2G C1G 0.0 . . . . ?
C3G C2G C1G C7G -179.5(8) . . . . ?
C3G C2G C1G C6G 0.0 . . . . ?
C2G C14G C8G C13G -176.8(7) . . . . ?
C2G C14G C8G C9G 2.1(7) . . . . ?
C1G C6G C5G C4G 0.0 . . . . ?
O12 C17 N5 C16 -1(2) . . . . ?
O12 C17 N5 C1A 179(2) . . . . ?
C37 N6 C35 O10 2(2) . . . . ?
C44 N6 C35 O10 -169.7(19) . . . . ?
C1B N7 C1D O16 8(2) . . . . ?
C1C N7 C1D O16 -178.7(15) . . . . ?

loop_
_twin_individual_id
_twin_individual_mass_fraction_refined
1 0.9982(4)
2 0.0018(4)

loop_
_smtbx_masks_void_nr
_smtbx_masks_void_average_x
_smtbx_masks_void_average_y
_smtbx_masks_void_average_z
_smtbx_masks_void_volume
_smtbx_masks_void_count_electrons
_smtbx_masks_void_content
1 0.000 0.500 0.000 220.6 64.2 ?
2 0.000 0.500 0.500 220.6 64.2 ?
3 0.500 0.000 0.500 220.6 64.2 ?
4 0.500 0.000 0.000 220.6 64.2 ?
